data_1523212
loop_
_publ_author_name
'Barker, M.G.'
'Fairhall, G.A.'

_publ_section_title
;
 The preparation and crystal structures of the ternary oxides Na4 Co O3
 and Na10 Co4 O9
;
_journal_name_full 'Journal of Chemical Research (Synopsis)'
_journal_page_first 371
_journal_page_last 371
_journal_volume 1979
_journal_year 1979
_chemical_formula_sum 'Co4 Na10 O9'
_chemical_name_systematic 'Na10 Co4 O9'
_space_group_IT_number 2
_symmetry_space_group_name_Hall '-P 1'
_symmetry_space_group_name_H-M 'P -1'
_cell_angle_alpha 93.492
_cell_angle_beta 105.626
_cell_angle_gamma 121.165
_cell_formula_units_Z 2
_cell_length_a 8.5404
_cell_length_b 8.4515
_cell_length_c 11.3433
_cell_volume 654.460
_citation_journal_id_ASTM JRPSDC
_cod_data_source_file Barker_JRPSDC_1979_1181.cif
_cod_data_source_block Co4Na10O9
_cod_original_cell_volume 654.4603
_cod_database_code 1523212

loop_
_symmetry_equiv_pos_as_xyz
x,y,z
-x,-y,-z

loop_
_atom_site_label
_atom_site_type_symbol
_atom_site_fract_x
_atom_site_fract_y
_atom_site_fract_z
_atom_site_occupancy
_atom_site_U_iso_or_equiv
O6 O-2 0.9066 0.24 0.472 1 0.0
Na8 Na+1 0.1412 0.3153 0.3832 1 0.0
Co1 Co+2 0.5761 0.8301 0.64906 1 0.0
O2 O-2 0.1626 0.0968 0.2529 1 0.0
O3 O-2 0.7488 0.1825 0.0263 1 0.0
Na4 Na+1 0.5016 0.1171 0.1074 1 0.0
Na10 Na+1 0.1038 0.8279 0.1212 1 0.0
Na7 Na+1 0.9935 0.8631 0.3555 1 0.0
Na5 Na+1 0.3746 0.71 0.1362 1 0.0
Na2 Na+1 0.8458 0.4597 0.3868 1 0.0
Co2 Co+2 0.06331 0.59571 0.85716 1 0.0
Na1 Na+1 0.828 0.9855 0.1296 1 0.0
O5 O-2 0.2 0.4574 0.2153 1 0.0
O7 O-2 0.3507 0.2802 0.0373 1 0.0
O4 O-2 0.9394 0.5971 0.2247 1 0.0
Na9 Na+1 0.2622 0.7362 0.3844 1 0.0
Na3 Na+1 0.6534 0.5735 0.1266 1 0.0
O1 O-2 0.4493 0.9794 0.288 1 0.0
O9 O-2 0.6903 0.8188 0.2739 1 0.0
Co4 Co+2 0.7593 0.7207 0.85006 1 0.0
Na6 Na+1 0.5235 0.5983 0.3781 1 0.0
Co3 Co+2 0.29216 0.97833 0.64203 1 0.0
O8 O-2 0.6006 0.3924 0.4659 1 0.0
